data_7701880
loop_
_publ_author_name
'Alvarez-Miguel, Lucia'
'\'Alvarez-Miguel, Ines'
'Mart\'in \'Alvarez, Jose Miguel'
'Alvarez, Celedonio M.'
'Rogez, Guillaume'
'Garc\'ia-Rodr\'iguez, Ra\'ul'
'Miguel, Daniel'

_publ_section_title
;
 Copper complexes for the promotion of iminopyridine ligands derived from
 \b-alanine and self-aldol additions: Relaxivity and cytotoxic properties
;
_journal_name_full 'Dalton Transactions'
_journal_paper_doi 10.1039/C9DT03822A
_journal_year 2019
_chemical_formula_moiety 'C14 H14 Cl4 Cu2 N2 O2'
_chemical_formula_sum 'C14 H14 Cl4 Cu2 N2 O2'
_chemical_formula_weight 511.15
_space_group_crystal_system triclinic
_space_group_IT_number 2
_space_group_name_Hall '-P 1'
_space_group_name_H-M_alt 'P -1'
_atom_sites_solution_hydrogens geom
_atom_sites_solution_primary direct
_audit_creation_date 2019-06-10
_audit_creation_method
;
Olex2 1.2
(compiled 2017.03.02 svn.r3394 for OlexSys, GUI svn.r5324)
;
_audit_update_record
;
2019-09-24 deposited with the CCDC.	2019-11-11 downloaded from the CCDC.
;
_cell_angle_alpha 103.091(17)
_cell_angle_beta 111.393(18)
_cell_angle_gamma 107.507(17)
_cell_formula_units_Z 1
_cell_length_a 7.9027(15)
_cell_length_b 8.1307(16)
_cell_length_c 8.3402(18)
_cell_measurement_reflns_used 1212
_cell_measurement_temperature 297(2)
_cell_measurement_theta_max 28.4696
_cell_measurement_theta_min 2.8283
_cell_volume 440.4(2)
_computing_cell_refinement
;
CrysAlisPro, Oxford Diffraction Ltd.,
Version 1.171.34.44 (release 25-10-2010 CrysAlis171 .NET)
(compiled Oct 25 2010,18:11:34)
;
_computing_data_collection
;
CrysAlisPro, Oxford Diffraction Ltd.,
Version 1.171.34.44 (release 25-10-2010 CrysAlis171 .NET)
(compiled Oct 25 2010,18:11:34)
;
_computing_data_reduction
;
CrysAlisPro, Oxford Diffraction Ltd.,
Version 1.171.34.44 (release 25-10-2010 CrysAlis171 .NET)
(compiled Oct 25 2010,18:11:34)
;
_computing_molecular_graphics 'Olex2 (Dolomanov et al., 2009)'
_computing_publication_material 'Olex2 (Dolomanov et al., 2009)'
_computing_structure_refinement 'XH (Sheldrick, 2008)'
_computing_structure_solution 'SIR2004 (Burla et al., 2007)'
_diffrn_ambient_temperature 297.15
_diffrn_detector_area_resol_mean 10.4757
_diffrn_measured_fraction_theta_full 0.999
_diffrn_measured_fraction_theta_max 0.880
_diffrn_measurement_details
;
#__ type_ start__ end____ width___ exp.time_
  1 omega  -10.00   97.00   1.0000    1.5000
omega____ theta____ kappa____ phi______ frames
    -       21.5439   77.0000  -90.0000 107

#__ type_ start__ end____ width___ exp.time_
  2 omega  -12.00  101.00   1.0000    1.5000
omega____ theta____ kappa____ phi______ frames
    -       21.5439   77.0000  150.0000 113

#__ type_ start__ end____ width___ exp.time_
  3 omega  -12.00   98.00   1.0000    1.5000
omega____ theta____ kappa____ phi______ frames
    -       21.5439   77.0000   30.0000 110
;
_diffrn_measurement_device_type 'SuperNova, Dual, Cu at zero, Atlas'
_diffrn_measurement_method '\w scans'
_diffrn_orient_matrix_UB_11 -0.0727299000
_diffrn_orient_matrix_UB_12 0.0367288000
_diffrn_orient_matrix_UB_13 -0.0196503000
_diffrn_orient_matrix_UB_21 0.0773352000
_diffrn_orient_matrix_UB_22 0.0916626000
_diffrn_orient_matrix_UB_23 0.0518128000
_diffrn_orient_matrix_UB_31 0.0066618000
_diffrn_orient_matrix_UB_32 0.0040969000
_diffrn_orient_matrix_UB_33 -0.0816600000
_diffrn_radiation_monochromator mirror
_diffrn_radiation_type MoK\a
_diffrn_radiation_wavelength 0.71073
_diffrn_reflns_av_R_equivalents 0.0287
_diffrn_reflns_av_unetI/netI 0.0619
_diffrn_reflns_Laue_measured_fraction_full 0.999
_diffrn_reflns_Laue_measured_fraction_max 0.880
_diffrn_reflns_limit_h_max 8
_diffrn_reflns_limit_h_min -9
_diffrn_reflns_limit_k_max 9
_diffrn_reflns_limit_k_min -10
_diffrn_reflns_limit_l_max 11
_diffrn_reflns_limit_l_min -4
_diffrn_reflns_number 2813
_diffrn_reflns_point_group_measured_fraction_full 0.999
_diffrn_reflns_point_group_measured_fraction_max 0.880
_diffrn_reflns_theta_full 25.242
_diffrn_reflns_theta_max 28.532
_diffrn_reflns_theta_min 2.834
_diffrn_source 'SuperNova (Mo) X-ray Source'
_exptl_absorpt_coefficient_mu 3.030
_exptl_absorpt_correction_T_max 0.540
_exptl_absorpt_correction_T_min 0.270
_exptl_absorpt_correction_type analytical
_exptl_absorpt_process_details
;
CrysAlisPro, Oxford Diffraction Ltd.,
Version 1.171.34.44 (release 25-10-2010 CrysAlis171 .NET)
(compiled Oct 25 2010,18:11:34)
Analytical numeric absorption correction using a multifaceted crystal
			model based on expressions derived by R.C. Clark & J.S. Reid.
(Clark, R. C. & Reid, J. S. (1995). Acta Cryst. A51, 887-897)
;
_exptl_crystal_colour green
_exptl_crystal_colour_primary green
_exptl_crystal_density_diffrn 1.927
_exptl_crystal_description block
_exptl_crystal_F_000 254
_exptl_crystal_size_max 0.3988
_exptl_crystal_size_mid 0.3608
_exptl_crystal_size_min 0.1896
_refine_diff_density_max 0.421
_refine_diff_density_min -0.485
_refine_diff_density_rms 0.109
_refine_ls_extinction_method none
_refine_ls_goodness_of_fit_ref 1.036
_refine_ls_hydrogen_treatment constr
_refine_ls_matrix_type full
_refine_ls_number_parameters 110
_refine_ls_number_reflns 1972
_refine_ls_number_restraints 0
_refine_ls_restrained_S_all 1.036
_refine_ls_R_factor_all 0.0593
_refine_ls_R_factor_gt 0.0430
_refine_ls_shift/su_max 0.000
_refine_ls_shift/su_mean 0.000
_refine_ls_structure_factor_coef Fsqd
_refine_ls_weighting_details 'w=1/[\s^2^(Fo^2^)+(0.0385P)^2^+0.0114P] where P=(Fo^2^+2Fc^2^)/3'
_refine_ls_weighting_scheme calc
_refine_ls_wR_factor_gt 0.0889
_refine_ls_wR_factor_ref 0.0997
_reflns_Friedel_coverage 0.000
_reflns_number_gt 1573
_reflns_number_total 1972
_reflns_threshold_expression 'I > 2\s(I)'
_cod_data_source_file c9dt03822a2.cif
_cod_data_source_block Compound_1b_dm356c
_cod_original_cell_volume 440.43(17)
_cod_database_code 7701880
_shelx_shelxl_version_number 2014/7
_chemical_oxdiff_formula 'C14 H14 N2 O2 Cl4 Cu4'
_shelx_space_group_comment
;
The symmetry employed for this shelxl refinement is uniquely defined
by the following loop, which should always be used as a source of
symmetry information in preference to the above space-group names.
They are only intended as comments.
;
_reflns_odcompleteness_completeness 99.94
_reflns_odcompleteness_iscentric 1
_reflns_odcompleteness_theta 26.32
_olex2_refinement_description
;
1. Fixed Uiso
 At 1.2 times of:
  All C(H) groups
 At 1.5 times of:
  All C(H,H,H) groups
2.a Aromatic/amide H refined with riding coordinates:
 C11(H11), C12(H12), C13(H13), C14(H14)
2.b Idealised Me refined as rotating group:
 C17(H17A,H17B,H17C)
;
_olex2_submission_special_instructions 'No special instructions were received'

loop_
_space_group_symop_operation_xyz
'x, y, z'
'-x, -y, -z'

loop_
_atom_site_label
_atom_site_type_symbol
_atom_site_fract_x
_atom_site_fract_y
_atom_site_fract_z
_atom_site_U_iso_or_equiv
_atom_site_adp_type
_atom_site_occupancy
_atom_site_site_symmetry_order
_atom_site_calc_flag
_atom_site_refinement_flags_posn
Cu1 Cu 0.23137(6) 0.53349(6) 0.01363(6) 0.03082(17) Uani 1 1 d .
Cl1 Cl 0.01009(14) 0.28771(12) 0.02048(14) 0.0362(3) Uani 1 1 d .
Cl2 Cl 0.14956(15) 0.39449(14) -0.28203(14) 0.0427(3) Uani 1 1 d .
N1 N 0.3901(4) 0.6657(4) 0.2919(4) 0.0275(7) Uani 1 1 d .
O1 O 0.4608(4) 0.7546(4) 0.0376(4) 0.0384(7) Uani 1 1 d .
C11 C 0.3456(6) 0.6172(5) 0.4178(5) 0.0324(9) Uani 1 1 d .
H11 H 0.2257 0.5159 0.3785 0.039 Uiso 1 1 calc R
C12 C 0.4736(6) 0.7140(5) 0.6067(6) 0.0385(10) Uani 1 1 d .
H12 H 0.4408 0.6758 0.6926 0.046 Uiso 1 1 calc R
C13 C 0.6462(6) 0.8640(5) 0.6656(6) 0.0375(10) Uani 1 1 d .
H13 H 0.7330 0.9294 0.7922 0.045 Uiso 1 1 calc R
C14 C 0.6924(6) 0.9191(5) 0.5365(5) 0.0335(9) Uani 1 1 d .
H14 H 0.8093 1.0231 0.5742 0.040 Uiso 1 1 calc R
C15 C 0.5625(5) 0.8173(5) 0.3516(5) 0.0269(8) Uani 1 1 d .
C16 C 0.5917(5) 0.8577(5) 0.1969(5) 0.0299(8) Uani 1 1 d .
C17 C 0.7700(6) 1.0154(5) 0.2288(6) 0.0413(10) Uani 1 1 d .
H17A H 0.8426 0.9688 0.1744 0.062 Uiso 1 1 calc GR
H17B H 0.8550 1.0832 0.3602 0.062 Uiso 1 1 calc GR
H17C H 0.7283 1.0966 0.1728 0.062 Uiso 1 1 calc GR

loop_
_atom_site_aniso_label
_atom_site_aniso_U_11
_atom_site_aniso_U_22
_atom_site_aniso_U_33
_atom_site_aniso_U_23
_atom_site_aniso_U_13
_atom_site_aniso_U_12
Cu1 0.0267(3) 0.0304(3) 0.0259(3) 0.0084(2) 0.0105(2) 0.0043(2)
Cl1 0.0330(5) 0.0275(5) 0.0365(6) 0.0102(5) 0.0137(5) 0.0029(4)
Cl2 0.0439(6) 0.0425(6) 0.0322(6) 0.0068(5) 0.0198(5) 0.0093(5)
N1 0.0250(16) 0.0254(15) 0.0256(17) 0.0079(14) 0.0100(14) 0.0063(13)
O1 0.0282(14) 0.0438(16) 0.0279(16) 0.0118(14) 0.0107(13) 0.0007(13)
C11 0.032(2) 0.031(2) 0.033(2) 0.0115(19) 0.0176(19) 0.0087(17)
C12 0.051(3) 0.038(2) 0.031(2) 0.017(2) 0.023(2) 0.017(2)
C13 0.036(2) 0.035(2) 0.027(2) 0.0055(19) 0.0081(19) 0.0098(19)
C14 0.027(2) 0.032(2) 0.031(2) 0.0066(19) 0.0091(18) 0.0070(17)
C15 0.0257(19) 0.0254(18) 0.025(2) 0.0066(17) 0.0107(17) 0.0082(16)
C16 0.028(2) 0.030(2) 0.027(2) 0.0085(18) 0.0126(18) 0.0091(17)
C17 0.030(2) 0.039(2) 0.043(3) 0.015(2) 0.016(2) -0.0001(18)

loop_
_atom_type_symbol
_atom_type_description
_atom_type_scat_dispersion_real
_atom_type_scat_dispersion_imag
_atom_type_scat_source
C C 0.0033 0.0016 'International Tables Vol C Tables 4.2.6.8 and 6.1.1.4'
H H 0.0000 0.0000 'International Tables Vol C Tables 4.2.6.8 and 6.1.1.4'
Cl Cl 0.1484 0.1585 'International Tables Vol C Tables 4.2.6.8 and 6.1.1.4'
Cu Cu 0.3201 1.2651 'International Tables Vol C Tables 4.2.6.8 and 6.1.1.4'
N N 0.0061 0.0033 'International Tables Vol C Tables 4.2.6.8 and 6.1.1.4'
O O 0.0106 0.0060 'International Tables Vol C Tables 4.2.6.8 and 6.1.1.4'

loop_
_exptl_crystal_face_index_h
_exptl_crystal_face_index_k
_exptl_crystal_face_index_l
_exptl_crystal_face_perp_dist
_exptl_oxdiff_crystal_face_indexfrac_h
_exptl_oxdiff_crystal_face_indexfrac_k
_exptl_oxdiff_crystal_face_indexfrac_l
_exptl_oxdiff_crystal_face_x
_exptl_oxdiff_crystal_face_y
_exptl_oxdiff_crystal_face_z
-9 0 -1 0.0495 -9.0000 0.0000 -1.0000 0.6777 -0.7487 0.0166
5 8 -4 0.1121 5.0000 8.0000 -4.0000 0.0052 0.9124 0.3979
10 0 -9 0.1048 10.0000 -0.0000 -9.0000 -0.5515 0.3013 0.8025
-10 0 9 0.0848 -10.0000 0.0000 9.0000 0.5515 -0.3013 -0.8025
2 -11 7 0.1510 2.0000 -11.0000 7.0000 -0.6856 -0.4892 -0.6052
10 -1 -9 0.1004 10.0000 -1.0000 -9.0000 -0.5878 0.2094 0.7978
0 -7 -6 0.1779 -0.0000 -7.0000 -6.0000 -0.1349 -0.9584 0.4546
9 2 0 0.1387 9.0000 2.0000 0.0000 -0.5850 0.8801 0.0739
8 4 -1 0.1089 8.0000 4.0000 -1.0000 -0.4193 0.9341 0.1572

loop_
_geom_angle_atom_site_label_1
_geom_angle_atom_site_label_2
_geom_angle_atom_site_label_3
_geom_angle
_geom_angle_site_symmetry_3
Cl1 Cu1 Cl1 92.41(4) 2_565
Cl2 Cu1 Cl1 94.55(5) .
Cl2 Cu1 Cl1 100.76(4) 2_565
N1 Cu1 Cl1 95.04(9) .
N1 Cu1 Cl1 93.92(9) 2_565
N1 Cu1 Cl2 162.08(9) .
N1 Cu1 O1 78.97(11) .
O1 Cu1 Cl1 172.20(8) .
O1 Cu1 Cl1 92.98(8) 2_565
O1 Cu1 Cl2 89.98(9) .
Cu1 Cl1 Cu1 87.59(4) 2_565
C11 N1 Cu1 127.0(3) .
C11 N1 C15 118.5(3) .
C15 N1 Cu1 114.5(2) .
C16 O1 Cu1 116.0(2) .
N1 C11 H11 119.2 .
N1 C11 C12 121.5(3) .
C12 C11 H11 119.2 .
C11 C12 H12 120.1 .
C13 C12 C11 119.8(4) .
C13 C12 H12 120.1 .
C12 C13 H13 120.3 .
C12 C13 C14 119.4(4) .
C14 C13 H13 120.3 .
C13 C14 H14 120.7 .
C15 C14 C13 118.5(4) .
C15 C14 H14 120.7 .
N1 C15 C14 122.2(4) .
N1 C15 C16 112.8(3) .
C14 C15 C16 124.9(3) .
O1 C16 C15 117.5(3) .
O1 C16 C17 120.2(4) .
C17 C16 C15 122.3(3) .
C16 C17 H17A 109.5 .
C16 C17 H17B 109.5 .
C16 C17 H17C 109.5 .
H17A C17 H17B 109.5 .
H17A C17 H17C 109.5 .
H17B C17 H17C 109.5 .

loop_
_geom_bond_atom_site_label_1
_geom_bond_atom_site_label_2
_geom_bond_distance
_geom_bond_site_symmetry_2
Cu1 Cl1 2.2532(11) .
Cu1 Cl1 2.7011(12) 2_565
Cu1 Cl2 2.2160(13) .
Cu1 N1 2.012(3) .
Cu1 O1 2.042(3) .
Cl1 Cu1 2.7011(12) 2_565
N1 C11 1.325(5) .
N1 C15 1.357(4) .
O1 C16 1.228(4) .
C11 H11 0.9300 .
C11 C12 1.386(5) .
C12 H12 0.9300 .
C12 C13 1.352(5) .
C13 H13 0.9300 .
C13 C14 1.379(5) .
C14 H14 0.9300 .
C14 C15 1.368(5) .
C15 C16 1.480(5) .
C16 C17 1.478(5) .
C17 H17A 0.9600 .
C17 H17B 0.9600 .
C17 H17C 0.9600 .

loop_
_geom_torsion_atom_site_label_1
_geom_torsion_atom_site_label_2
_geom_torsion_atom_site_label_3
_geom_torsion_atom_site_label_4
_geom_torsion
Cu1 N1 C11 C12 176.1(3)
Cu1 N1 C15 C14 -177.3(3)
Cu1 N1 C15 C16 2.7(4)
Cu1 O1 C16 C15 -3.7(4)
Cu1 O1 C16 C17 176.5(3)
N1 C11 C12 C13 1.4(6)
N1 C15 C16 O1 0.7(5)
N1 C15 C16 C17 -179.5(3)
C11 N1 C15 C14 1.0(5)
C11 N1 C15 C16 -178.9(3)
C11 C12 C13 C14 0.2(6)
C12 C13 C14 C15 -1.1(6)
C13 C14 C15 N1 0.5(6)
C13 C14 C15 C16 -179.5(4)
C14 C15 C16 O1 -179.3(4)
C14 C15 C16 C17 0.5(6)
C15 N1 C11 C12 -2.0(5)
